data_7104963
loop_
_publ_author_name
'Brown, Timothy J'
'Dickens, Marina G'
'Widenhoefer, Ross A'

_publ_section_title
;
 Syntheses and X-ray crystal structures of cationic, two-coordinate
 gold(I) pi-alkene complexes that contain a sterically hindered
 o-biphenylphosphine ligand.
;
_journal_issue 42
_journal_name_full 'Chemical communications (Cambridge, England)'
_journal_page_first 6451
_journal_page_last 6453
_journal_paper_doi 10.1039/b914632f
_journal_year 2009
_chemical_formula_moiety 'C29 H37 Au P, F6 Sb'
_chemical_formula_sum 'C29 H37 Au F6 P Sb'
_chemical_formula_weight 849.27
_chemical_name_common '((P)Au(eta2-H2=CH-4-C6H4Me))+ SbF6-'
_chemical_name_systematic
;
?
;
_space_group_IT_number 61
_symmetry_cell_setting orthorhombic
_symmetry_space_group_name_Hall '-P 2ac 2ab'
_symmetry_space_group_name_H-M 'P b c a'
_atom_sites_solution_hydrogens geom
_atom_sites_solution_primary direct
_atom_sites_solution_secondary difmap
_audit_creation_method SHELXL-97
_cell_angle_alpha 90.00
_cell_angle_beta 90.00
_cell_angle_gamma 90.00
_cell_formula_units_Z 8
_cell_length_a 12.702(4)
_cell_length_b 18.693(6)
_cell_length_c 25.481(7)
_cell_measurement_reflns_used 8609
_cell_measurement_temperature 100(2)
_cell_measurement_theta_max 26.62
_cell_measurement_theta_min 3.08
_cell_volume 6050(3)
_computing_cell_refinement SAINT
_computing_data_collection 'Apex II 2.0 Rev.2 (Bruker, 2005)'
_computing_data_reduction 'SAINT 7.12A (Bruker, 2004)'
_computing_molecular_graphics 'SHELXTL 5.1, XP (Sheldrick, 1994)'
_computing_publication_material 'SHELXS-97 (Sheldrick, 1990)'
_computing_structure_refinement 'SHELXL-97 (Sheldrick, 2008)'
_computing_structure_solution 'SHELXS-97 (Sheldrick, 2008)'
_diffrn_ambient_temperature 100(2)
_diffrn_detector_area_resol_mean 8.3
_diffrn_measured_fraction_theta_full 0.993
_diffrn_measured_fraction_theta_max 0.993
_diffrn_measurement_device_type 'Bruker SMART Apex II'
_diffrn_measurement_method \w
_diffrn_radiation_monochromator graphite
_diffrn_radiation_source 'fine-focus sealed tube'
_diffrn_radiation_type MoK\a
_diffrn_radiation_wavelength 0.71073
_diffrn_reflns_av_R_equivalents 0.0826
_diffrn_reflns_av_sigmaI/netI 0.0318
_diffrn_reflns_limit_h_max 16
_diffrn_reflns_limit_h_min -16
_diffrn_reflns_limit_k_max 24
_diffrn_reflns_limit_k_min -23
_diffrn_reflns_limit_l_max 29
_diffrn_reflns_limit_l_min -32
_diffrn_reflns_number 104499
_diffrn_reflns_theta_full 27.20
_diffrn_reflns_theta_max 27.20
_diffrn_reflns_theta_min 3.08
_exptl_absorpt_coefficient_mu 5.844
_exptl_absorpt_correction_T_max 0.6851
_exptl_absorpt_correction_T_min 0.2915
_exptl_absorpt_correction_type multi-scan
_exptl_absorpt_process_details 'SADABS 2.10 (Sheldrick, 2004)'
_exptl_crystal_colour colourless
_exptl_crystal_density_diffrn 1.865
_exptl_crystal_density_method 'not measured'
_exptl_crystal_description prism
_exptl_crystal_F_000 3280
_exptl_crystal_size_max 0.28
_exptl_crystal_size_mid 0.10
_exptl_crystal_size_min 0.07
_refine_diff_density_max 1.190
_refine_diff_density_min -1.002
_refine_diff_density_rms 0.124
_refine_ls_extinction_method none
_refine_ls_goodness_of_fit_ref 1.426
_refine_ls_hydrogen_treatment constr
_refine_ls_matrix_type full
_refine_ls_number_parameters 343
_refine_ls_number_reflns 6695
_refine_ls_number_restraints 0
_refine_ls_restrained_S_all 1.426
_refine_ls_R_factor_all 0.0415
_refine_ls_R_factor_gt 0.0291
_refine_ls_shift/su_max 0.012
_refine_ls_shift/su_mean 0.001
_refine_ls_structure_factor_coef Fsqd
_refine_ls_weighting_details 'calc w=1/[\s^2^(Fo^2^)+(0.0212P)^2^+0.0000P] where P=(Fo^2^+2Fc^2^)/3'
_refine_ls_weighting_scheme calc
_refine_ls_wR_factor_gt 0.0649
_refine_ls_wR_factor_ref 0.0683
_reflns_number_gt 5501
_reflns_number_total 6695
_reflns_threshold_expression I>2\s(I)
_cod_data_source_file b914632f.txt
_cod_data_source_block o1
_cod_depositor_comments
;
The following automatic conversions were performed:
'_symmetry_cell_setting' value 'Orthorhombic' changed to 'orthorhombic'
according to '/home/saulius/struct/CIF-dictionaries/cif_core.dic'
dictionary named 'cif_core.dic' version 2.4.1 from
2010-06-29.

'_exptl_absorpt_correction_type' value 'Multi-scan' changed
to 'multi-scan' according to
'/home/saulius/struct/CIF-dictionaries/cif_core.dic' dictionary named
'cif_core.dic' version 2.4.1 from 2010-06-29.

Automatic conversion script
Id: cif_fix_enum 1527 2010-12-29 10:47:43Z saulius 
;
_cod_original_sg_symbol_H-M 'Pbca '
_cod_database_code 7104963

loop_
_symmetry_equiv_pos_as_xyz
'x, y, z'
'-x+1/2, -y, z+1/2'
'-x, y+1/2, -z+1/2'
'x+1/2, -y+1/2, -z'
'-x, -y, -z'
'x-1/2, y, -z-1/2'
'x, -y-1/2, z-1/2'
'-x-1/2, y-1/2, z'

loop_
_atom_site_label
_atom_site_type_symbol
_atom_site_fract_x
_atom_site_fract_y
_atom_site_fract_z
_atom_site_U_iso_or_equiv
_atom_site_adp_type
_atom_site_occupancy
_atom_site_symmetry_multiplicity
_atom_site_calc_flag
_atom_site_refinement_flags
_atom_site_disorder_assembly
_atom_site_disorder_group
Au1 Au 0.717864(12) 0.195883(8) 0.649246(6) 0.02237(6) Uani 1 1 d . . .
Sb1 Sb 0.16784(2) 0.077853(16) 0.662069(10) 0.02674(8) Uani 1 1 d . . .
F1 F 0.0806(3) 0.1136(2) 0.71364(12) 0.0879(13) Uani 1 1 d . . .
F2 F 0.0520(2) 0.06484(16) 0.61878(11) 0.0474(7) Uani 1 1 d . . .
F3 F 0.1801(4) 0.1720(2) 0.63669(18) 0.1034(16) Uani 1 1 d . . .
F4 F 0.2562(3) 0.0500(3) 0.61026(14) 0.145(3) Uani 1 1 d . . .
F5 F 0.2829(2) 0.0922(2) 0.70668(13) 0.0747(12) Uani 1 1 d . . .
F6 F 0.1545(4) -0.01149(18) 0.69020(17) 0.0990(15) Uani 1 1 d . . .
P1 P 0.61774(8) 0.29752(5) 0.64980(4) 0.0174(2) Uani 1 1 d . . .
C1 C 0.8153(4) 0.0988(2) 0.6531(2) 0.0453(14) Uani 1 1 d . . .
H1A H 0.8384 0.0798 0.6196 0.054 Uiso 1 1 calc R . .
H1B H 0.8711 0.0994 0.6791 0.054 Uiso 1 1 calc R . .
C2 C 0.7231(4) 0.0757(2) 0.6698(2) 0.0420(12) Uani 1 1 d . . .
H2A H 0.7207 0.0658 0.7076 0.050 Uiso 1 1 calc R . .
C3 C 0.6429(4) 0.0391(2) 0.63991(19) 0.0378(12) Uani 1 1 d . . .
C4 C 0.5494(4) 0.0168(3) 0.66569(18) 0.0413(13) Uani 1 1 d . . .
H4A H 0.5393 0.0288 0.7008 0.050 Uiso 1 1 calc R . .
C5 C 0.4749(4) -0.0215(3) 0.6402(2) 0.0457(13) Uani 1 1 d . . .
H5A H 0.4145 -0.0348 0.6584 0.055 Uiso 1 1 calc R . .
C6 C 0.4850(4) -0.0411(3) 0.5893(2) 0.0423(12) Uani 1 1 d . . .
C7 C 0.5753(4) -0.0204(3) 0.56361(19) 0.0396(12) Uani 1 1 d . . .
H7A H 0.5842 -0.0341 0.5288 0.047 Uiso 1 1 calc R . .
C8 C 0.6528(3) 0.0197(2) 0.58696(18) 0.0344(11) Uani 1 1 d . . .
H8A H 0.7114 0.0339 0.5678 0.041 Uiso 1 1 calc R . .
C9 C 0.4020(5) -0.0849(3) 0.5628(3) 0.0716(19) Uani 1 1 d . . .
H9A H 0.4220 -0.0934 0.5270 0.107 Uiso 1 1 calc R . .
H9B H 0.3362 -0.0596 0.5636 0.107 Uiso 1 1 calc R . .
H9C H 0.3944 -0.1298 0.5807 0.107 Uiso 1 1 calc R . .
C10 C 0.4774(3) 0.2664(2) 0.64670(15) 0.0231(9) Uani 1 1 d . . .
C11 C 0.4714(3) 0.2174(2) 0.59860(17) 0.0311(10) Uani 1 1 d . . .
H11A H 0.4009 0.1996 0.5948 0.047 Uiso 1 1 calc R . .
H11B H 0.5190 0.1779 0.6031 0.047 Uiso 1 1 calc R . .
H11C H 0.4906 0.2438 0.5678 0.047 Uiso 1 1 calc R . .
C12 C 0.3945(3) 0.3250(2) 0.64002(17) 0.0313(10) Uani 1 1 d . . .
H12A H 0.3257 0.3038 0.6390 0.047 Uiso 1 1 calc R . .
H12B H 0.4072 0.3504 0.6079 0.047 Uiso 1 1 calc R . .
H12C H 0.3986 0.3577 0.6690 0.047 Uiso 1 1 calc R . .
C13 C 0.4521(4) 0.2231(2) 0.69608(17) 0.0347(11) Uani 1 1 d . . .
H13A H 0.3803 0.2073 0.6947 0.052 Uiso 1 1 calc R . .
H13B H 0.4623 0.2526 0.7265 0.052 Uiso 1 1 calc R . .
H13C H 0.4980 0.1824 0.6980 0.052 Uiso 1 1 calc R . .
C14 C 0.6561(3) 0.3508(2) 0.70924(15) 0.0264(9) Uani 1 1 d . . .
C15 C 0.7710(4) 0.3717(3) 0.69966(17) 0.0383(12) Uani 1 1 d . . .
H15A H 0.7961 0.3997 0.7287 0.057 Uiso 1 1 calc R . .
H15B H 0.7759 0.3993 0.6680 0.057 Uiso 1 1 calc R . .
H15C H 0.8130 0.3293 0.6963 0.057 Uiso 1 1 calc R . .
C16 C 0.5911(5) 0.4178(3) 0.71935(19) 0.0508(15) Uani 1 1 d . . .
H16A H 0.6168 0.4415 0.7502 0.076 Uiso 1 1 calc R . .
H16B H 0.5187 0.4047 0.7244 0.076 Uiso 1 1 calc R . .
H16C H 0.5966 0.4494 0.6898 0.076 Uiso 1 1 calc R . .
C17 C 0.6536(4) 0.3023(2) 0.75817(16) 0.0410(12) Uani 1 1 d . . .
H17A H 0.6733 0.3296 0.7885 0.061 Uiso 1 1 calc R . .
H17B H 0.7022 0.2635 0.7536 0.061 Uiso 1 1 calc R . .
H17C H 0.5839 0.2837 0.7629 0.061 Uiso 1 1 calc R . .
C18 C 0.6374(3) 0.3556(2) 0.59322(14) 0.0167(8) Uani 1 1 d . . .
C19 C 0.7056(3) 0.3383(2) 0.55159(15) 0.0185(8) Uani 1 1 d . . .
C20 C 0.7094(3) 0.3836(2) 0.50819(15) 0.0208(8) Uani 1 1 d . . .
H20A H 0.7529 0.3715 0.4802 0.025 Uiso 1 1 calc R . .
C21 C 0.6518(3) 0.44507(19) 0.50533(15) 0.0193(8) Uani 1 1 d . . .
H21A H 0.6565 0.4744 0.4759 0.023 Uiso 1 1 calc R . .
C22 C 0.5859(3) 0.4635(2) 0.54676(14) 0.0198(8) Uani 1 1 d . . .
H22A H 0.5469 0.5056 0.5455 0.024 Uiso 1 1 calc R . .
C23 C 0.5788(3) 0.4189(2) 0.58975(14) 0.0180(8) Uani 1 1 d . . .
H23A H 0.5341 0.4312 0.6172 0.022 Uiso 1 1 calc R . .
C24 C 0.7796(3) 0.2761(2) 0.55002(15) 0.0215(8) Uani 1 1 d . . .
C25 C 0.7601(4) 0.2187(2) 0.51658(17) 0.0294(10) Uani 1 1 d . . .
H25A H 0.6960 0.2156 0.4991 0.035 Uiso 1 1 calc R . .
C26 C 0.8358(4) 0.1659(2) 0.50921(18) 0.0376(12) Uani 1 1 d . . .
H26A H 0.8225 0.1277 0.4868 0.045 Uiso 1 1 calc R . .
C27 C 0.9300(4) 0.1704(2) 0.5350(2) 0.0421(13) Uani 1 1 d . . .
H27A H 0.9809 0.1355 0.5295 0.051 Uiso 1 1 calc R . .
C28 C 0.9505(4) 0.2260(2) 0.5691(2) 0.0409(13) Uani 1 1 d . . .
H28A H 1.0144 0.2282 0.5868 0.049 Uiso 1 1 calc R . .
C29 C 0.8747(3) 0.2790(2) 0.57681(18) 0.0297(10) Uani 1 1 d . . .
H29A H 0.8878 0.3164 0.6000 0.036 Uiso 1 1 calc R . .

loop_
_atom_site_aniso_label
_atom_site_aniso_U_11
_atom_site_aniso_U_22
_atom_site_aniso_U_33
_atom_site_aniso_U_23
_atom_site_aniso_U_13
_atom_site_aniso_U_12
Au1 0.02212(9) 0.01807(9) 0.02692(9) 0.00651(6) 0.00294(6) 0.00498(6)
Sb1 0.02121(14) 0.03934(18) 0.01966(14) 0.00337(12) -0.00120(11) -0.00572(13)
F1 0.097(3) 0.132(4) 0.0352(17) -0.0302(19) -0.0077(18) 0.055(3)
F2 0.0361(15) 0.065(2) 0.0414(16) -0.0128(14) -0.0162(12) -0.0036(14)
F3 0.107(3) 0.083(3) 0.120(4) 0.060(3) -0.056(3) -0.052(3)
F4 0.084(3) 0.323(8) 0.029(2) -0.004(3) 0.0004(18) 0.129(4)
F5 0.0453(19) 0.127(3) 0.052(2) 0.031(2) -0.0260(15) -0.036(2)
F6 0.142(4) 0.035(2) 0.120(3) 0.027(2) -0.066(3) -0.033(2)
P1 0.0188(5) 0.0151(5) 0.0184(5) 0.0015(4) 0.0009(4) 0.0017(4)
C1 0.039(3) 0.020(2) 0.077(4) 0.023(2) 0.019(3) 0.017(2)
C2 0.048(3) 0.024(2) 0.054(3) 0.012(2) -0.001(2) 0.013(2)
C3 0.048(3) 0.017(2) 0.048(3) -0.002(2) -0.020(2) 0.011(2)
C4 0.057(3) 0.041(3) 0.026(2) 0.008(2) 0.011(2) 0.025(3)
C5 0.038(3) 0.045(3) 0.055(3) 0.015(3) 0.002(2) 0.001(2)
C6 0.040(3) 0.030(3) 0.056(3) 0.003(2) -0.004(2) 0.009(2)
C7 0.041(3) 0.038(3) 0.039(3) -0.009(2) 0.003(2) 0.008(2)
C8 0.025(2) 0.035(3) 0.044(3) 0.008(2) 0.005(2) 0.009(2)
C9 0.057(4) 0.052(4) 0.106(5) 0.002(4) -0.026(4) -0.006(3)
C10 0.019(2) 0.021(2) 0.029(2) 0.0024(17) 0.0035(16) -0.0007(16)
C11 0.025(2) 0.028(2) 0.040(3) 0.000(2) -0.0073(19) -0.0020(19)
C12 0.021(2) 0.033(2) 0.040(3) 0.002(2) 0.0040(19) 0.0033(19)
C13 0.028(2) 0.040(3) 0.037(3) 0.011(2) 0.004(2) -0.008(2)
C14 0.038(3) 0.023(2) 0.018(2) 0.0021(16) -0.0043(17) -0.0021(19)
C15 0.048(3) 0.038(3) 0.029(2) 0.002(2) -0.012(2) -0.020(2)
C16 0.077(4) 0.045(3) 0.031(3) -0.018(2) -0.017(3) 0.019(3)
C17 0.059(3) 0.044(3) 0.019(2) 0.006(2) -0.010(2) -0.012(3)
C18 0.0179(19) 0.0165(19) 0.0157(18) 0.0010(15) -0.0031(14) -0.0038(15)
C19 0.022(2) 0.0133(18) 0.0205(19) -0.0020(15) -0.0021(15) -0.0014(16)
C20 0.0200(19) 0.022(2) 0.021(2) -0.0006(16) -0.0001(16) -0.0031(16)
C21 0.023(2) 0.017(2) 0.0174(19) 0.0036(15) -0.0034(15) -0.0034(16)
C22 0.0198(19) 0.0156(19) 0.024(2) 0.0003(16) -0.0067(15) 0.0018(16)
C23 0.0157(18) 0.021(2) 0.0177(18) -0.0025(16) -0.0016(14) 0.0028(16)
C24 0.021(2) 0.0172(19) 0.026(2) 0.0072(16) 0.0117(17) 0.0034(17)
C25 0.035(2) 0.024(2) 0.029(2) -0.0016(18) 0.0110(19) 0.0038(19)
C26 0.053(3) 0.022(2) 0.038(3) -0.002(2) 0.024(2) 0.008(2)
C27 0.042(3) 0.024(2) 0.061(3) 0.018(2) 0.035(3) 0.015(2)
C28 0.024(2) 0.030(3) 0.069(3) 0.023(2) 0.014(2) 0.010(2)
C29 0.023(2) 0.022(2) 0.044(3) 0.009(2) 0.0037(19) 0.0038(18)

loop_
_atom_type_symbol
_atom_type_description
_atom_type_scat_dispersion_real
_atom_type_scat_dispersion_imag
_atom_type_scat_source
C C 0.0033 0.0016 'International Tables Vol C Tables 4.2.6.8 and 6.1.1.4'
H H 0.0000 0.0000 'International Tables Vol C Tables 4.2.6.8 and 6.1.1.4'
F F 0.0171 0.0103 'International Tables Vol C Tables 4.2.6.8 and 6.1.1.4'
P P 0.1023 0.0942 'International Tables Vol C Tables 4.2.6.8 and 6.1.1.4'
Sb Sb -0.5866 1.5461 'International Tables Vol C Tables 4.2.6.8 and 6.1.1.4'
Au Au -2.0133 8.8022 'International Tables Vol C Tables 4.2.6.8 and 6.1.1.4'

loop_
_geom_angle_atom_site_label_1
_geom_angle_atom_site_label_2
_geom_angle_atom_site_label_3
_geom_angle
_geom_angle_site_symmetry_1
_geom_angle_site_symmetry_3
_geom_angle_publ_flag
C1 Au1 P1 177.02(16) . . ?
C1 Au1 C2 33.92(17) . . ?
P1 Au1 C2 145.44(13) . . ?
F4 Sb1 F6 94.6(3) . . ?
F4 Sb1 F1 175.5(2) . . ?
F6 Sb1 F1 89.7(2) . . ?
F4 Sb1 F2 91.19(16) . . ?
F6 Sb1 F2 92.28(15) . . ?
F1 Sb1 F2 89.68(15) . . ?
F4 Sb1 F5 89.99(19) . . ?
F6 Sb1 F5 88.02(16) . . ?
F1 Sb1 F5 89.11(17) . . ?
F2 Sb1 F5 178.76(16) . . ?
F4 Sb1 F3 88.1(3) . . ?
F6 Sb1 F3 176.9(2) . . ?
F1 Sb1 F3 87.5(2) . . ?
F2 Sb1 F3 89.09(15) . . ?
F5 Sb1 F3 90.56(17) . . ?
C18 P1 C10 106.33(17) . . ?
C18 P1 C14 106.68(18) . . ?
C10 P1 C14 116.41(19) . . ?
C18 P1 Au1 114.46(13) . . ?
C10 P1 Au1 105.71(13) . . ?
C14 P1 Au1 107.54(14) . . ?
C2 C1 Au1 77.6(3) . . ?
C2 C1 H1A 115.6 . . ?
Au1 C1 H1A 115.6 . . ?
C2 C1 H1B 115.6 . . ?
Au1 C1 H1B 115.6 . . ?
H1A C1 H1B 112.6 . . ?
C1 C2 C3 127.7(5) . . ?
C1 C2 Au1 68.5(3) . . ?
C3 C2 Au1 108.7(3) . . ?
C1 C2 H2A 114.0 . . ?
C3 C2 H2A 114.0 . . ?
Au1 C2 H2A 114.0 . . ?
C8 C3 C4 116.4(4) . . ?
C8 C3 C2 124.6(5) . . ?
C4 C3 C2 119.0(5) . . ?
C5 C4 C3 121.2(4) . . ?
C5 C4 H4A 119.4 . . ?
C3 C4 H4A 119.4 . . ?
C4 C5 C6 122.5(5) . . ?
C4 C5 H5A 118.8 . . ?
C6 C5 H5A 118.8 . . ?
C5 C6 C7 117.3(5) . . ?
C5 C6 C9 121.0(5) . . ?
C7 C6 C9 121.7(5) . . ?
C8 C7 C6 123.0(5) . . ?
C8 C7 H7A 118.5 . . ?
C6 C7 H7A 118.5 . . ?
C7 C8 C3 119.6(4) . . ?
C7 C8 H8A 120.2 . . ?
C3 C8 H8A 120.2 . . ?
C6 C9 H9A 109.5 . . ?
C6 C9 H9B 109.5 . . ?
H9A C9 H9B 109.5 . . ?
C6 C9 H9C 109.5 . . ?
H9A C9 H9C 109.5 . . ?
H9B C9 H9C 109.5 . . ?
C12 C10 C13 109.0(3) . . ?
C12 C10 C11 107.8(3) . . ?
C13 C10 C11 109.3(4) . . ?
C12 C10 P1 115.9(3) . . ?
C13 C10 P1 109.2(3) . . ?
C11 C10 P1 105.4(3) . . ?
C10 C11 H11A 109.5 . . ?
C10 C11 H11B 109.5 . . ?
H11A C11 H11B 109.5 . . ?
C10 C11 H11C 109.5 . . ?
H11A C11 H11C 109.5 . . ?
H11B C11 H11C 109.5 . . ?
C10 C12 H12A 109.5 . . ?
C10 C12 H12B 109.5 . . ?
H12A C12 H12B 109.5 . . ?
C10 C12 H12C 109.5 . . ?
H12A C12 H12C 109.5 . . ?
H12B C12 H12C 109.5 . . ?
C10 C13 H13A 109.5 . . ?
C10 C13 H13B 109.5 . . ?
H13A C13 H13B 109.5 . . ?
C10 C13 H13C 109.5 . . ?
H13A C13 H13C 109.5 . . ?
H13B C13 H13C 109.5 . . ?
C16 C14 C15 109.5(4) . . ?
C16 C14 C17 109.6(4) . . ?
C15 C14 C17 107.4(4) . . ?
C16 C14 P1 115.6(3) . . ?
C15 C14 P1 104.7(3) . . ?
C17 C14 P1 109.6(3) . . ?
C14 C15 H15A 109.5 . . ?
C14 C15 H15B 109.5 . . ?
H15A C15 H15B 109.5 . . ?
C14 C15 H15C 109.5 . . ?
H15A C15 H15C 109.5 . . ?
H15B C15 H15C 109.5 . . ?
C14 C16 H16A 109.5 . . ?
C14 C16 H16B 109.5 . . ?
H16A C16 H16B 109.5 . . ?
C14 C16 H16C 109.5 . . ?
H16A C16 H16C 109.5 . . ?
H16B C16 H16C 109.5 . . ?
C14 C17 H17A 109.5 . . ?
C14 C17 H17B 109.5 . . ?
H17A C17 H17B 109.5 . . ?
C14 C17 H17C 109.5 . . ?
H17A C17 H17C 109.5 . . ?
H17B C17 H17C 109.5 . . ?
C23 C18 C19 118.2(3) . . ?
C23 C18 P1 118.7(3) . . ?
C19 C18 P1 123.0(3) . . ?
C20 C19 C18 118.7(3) . . ?
C20 C19 C24 115.4(3) . . ?
C18 C19 C24 125.8(3) . . ?
C21 C20 C19 122.3(4) . . ?
C21 C20 H20A 118.8 . . ?
C19 C20 H20A 118.8 . . ?
C20 C21 C22 119.4(3) . . ?
C20 C21 H21A 120.3 . . ?
C22 C21 H21A 120.3 . . ?
C23 C22 C21 119.5(3) . . ?
C23 C22 H22A 120.3 . . ?
C21 C22 H22A 120.3 . . ?
C22 C23 C18 121.8(3) . . ?
C22 C23 H23A 119.1 . . ?
C18 C23 H23A 119.1 . . ?
C29 C24 C25 119.1(4) . . ?
C29 C24 C19 120.2(4) . . ?
C25 C24 C19 120.3(4) . . ?
C26 C25 C24 120.4(4) . . ?
C26 C25 H25A 119.8 . . ?
C24 C25 H25A 119.8 . . ?
C27 C26 C25 119.8(5) . . ?
C27 C26 H26A 120.1 . . ?
C25 C26 H26A 120.1 . . ?
C26 C27 C28 120.9(4) . . ?
C26 C27 H27A 119.5 . . ?
C28 C27 H27A 119.5 . . ?
C27 C28 C29 119.6(5) . . ?
C27 C28 H28A 120.2 . . ?
C29 C28 H28A 120.2 . . ?
C24 C29 C28 120.2(4) . . ?
C24 C29 H29A 119.9 . . ?
C28 C29 H29A 119.9 . . ?

loop_
_geom_bond_atom_site_label_1
_geom_bond_atom_site_label_2
_geom_bond_distance
_geom_bond_site_symmetry_2
_geom_bond_publ_flag
Au1 C1 2.199(4) . ?
Au1 P1 2.2863(11) . ?
Au1 C2 2.308(5) . ?
Sb1 F4 1.809(3) . ?
Sb1 F6 1.825(3) . ?
Sb1 F1 1.844(3) . ?
Sb1 F2 1.855(2) . ?
Sb1 F5 1.871(3) . ?
Sb1 F3 1.882(4) . ?
P1 C18 1.822(4) . ?
P1 C10 1.877(4) . ?
P1 C14 1.877(4) . ?
C1 C2 1.319(7) . ?
C1 H1A 0.9700 . ?
C1 H1B 0.9700 . ?
C2 C3 1.445(7) . ?
C2 H2A 0.9800 . ?
C3 C8 1.403(6) . ?
C3 C4 1.419(7) . ?
C4 C5 1.352(7) . ?
C4 H4A 0.9300 . ?
C5 C6 1.354(7) . ?
C5 H5A 0.9300 . ?
C6 C7 1.377(7) . ?
C6 C9 1.497(7) . ?
C7 C8 1.372(6) . ?
C7 H7A 0.9300 . ?
C8 H8A 0.9300 . ?
C9 H9A 0.9600 . ?
C9 H9B 0.9600 . ?
C9 H9C 0.9600 . ?
C10 C12 1.529(6) . ?
C10 C13 1.530(5) . ?
C10 C11 1.533(6) . ?
C11 H11A 0.9600 . ?
C11 H11B 0.9600 . ?
C11 H11C 0.9600 . ?
C12 H12A 0.9600 . ?
C12 H12B 0.9600 . ?
C12 H12C 0.9600 . ?
C13 H13A 0.9600 . ?
C13 H13B 0.9600 . ?
C13 H13C 0.9600 . ?
C14 C16 1.522(6) . ?
C14 C15 1.530(6) . ?
C14 C17 1.542(5) . ?
C15 H15A 0.9600 . ?
C15 H15B 0.9600 . ?
C15 H15C 0.9600 . ?
C16 H16A 0.9600 . ?
C16 H16B 0.9600 . ?
C16 H16C 0.9600 . ?
C17 H17A 0.9600 . ?
C17 H17B 0.9600 . ?
C17 H17C 0.9600 . ?
C18 C23 1.401(5) . ?
C18 C19 1.407(5) . ?
C19 C20 1.393(5) . ?
C19 C24 1.497(5) . ?
C20 C21 1.365(5) . ?
C20 H20A 0.9300 . ?
C21 C22 1.391(5) . ?
C21 H21A 0.9300 . ?
C22 C23 1.380(5) . ?
C22 H22A 0.9300 . ?
C23 H23A 0.9300 . ?
C24 C29 1.388(6) . ?
C24 C25 1.392(6) . ?
C25 C26 1.390(6) . ?
C25 H25A 0.9300 . ?
C26 C27 1.367(7) . ?
C26 H26A 0.9300 . ?
C27 C28 1.379(7) . ?
C27 H27A 0.9300 . ?
C28 C29 1.395(6) . ?
C28 H28A 0.9300 . ?
C29 H29A 0.9300 . ?

loop_
_geom_torsion_atom_site_label_1
_geom_torsion_atom_site_label_2
_geom_torsion_atom_site_label_3
_geom_torsion_atom_site_label_4
_geom_torsion
_geom_torsion_site_symmetry_1
_geom_torsion_site_symmetry_2
_geom_torsion_site_symmetry_3
_geom_torsion_site_symmetry_4
_geom_torsion_publ_flag
C2 Au1 P1 C18 -143.5(3) . . . . ?
C2 Au1 P1 C10 -26.8(3) . . . . ?
C2 Au1 P1 C14 98.2(3) . . . . ?
Au1 C1 C2 C3 97.6(5) . . . . ?
P1 Au1 C2 C1 -174.8(3) . . . . ?
C1 Au1 C2 C3 -124.0(6) . . . . ?
P1 Au1 C2 C3 61.1(5) . . . . ?
C1 C2 C3 C8 2.3(8) . . . . ?
Au1 C2 C3 C8 79.2(5) . . . . ?
C1 C2 C3 C4 178.3(5) . . . . ?
Au1 C2 C3 C4 -104.8(4) . . . . ?
C8 C3 C4 C5 0.5(7) . . . . ?
C2 C3 C4 C5 -175.9(4) . . . . ?
C3 C4 C5 C6 0.5(8) . . . . ?
C4 C5 C6 C7 -0.1(8) . . . . ?
C4 C5 C6 C9 178.6(5) . . . . ?
C5 C6 C7 C8 -1.2(7) . . . . ?
C9 C6 C7 C8 -179.9(5) . . . . ?
C6 C7 C8 C3 2.2(7) . . . . ?
C4 C3 C8 C7 -1.7(6) . . . . ?
C2 C3 C8 C7 174.4(4) . . . . ?
C18 P1 C10 C12 -51.0(3) . . . . ?
C14 P1 C10 C12 67.7(3) . . . . ?
Au1 P1 C10 C12 -173.0(3) . . . . ?
C18 P1 C10 C13 -174.5(3) . . . . ?
C14 P1 C10 C13 -55.9(3) . . . . ?
Au1 P1 C10 C13 63.4(3) . . . . ?
C18 P1 C10 C11 68.1(3) . . . . ?
C14 P1 C10 C11 -173.2(3) . . . . ?
Au1 P1 C10 C11 -53.9(3) . . . . ?
C18 P1 C14 C16 62.0(4) . . . . ?
C10 P1 C14 C16 -56.5(4) . . . . ?
Au1 P1 C14 C16 -174.8(3) . . . . ?
C18 P1 C14 C15 -58.7(3) . . . . ?
C10 P1 C14 C15 -177.1(3) . . . . ?
Au1 P1 C14 C15 64.6(3) . . . . ?
C18 P1 C14 C17 -173.6(3) . . . . ?
C10 P1 C14 C17 68.0(4) . . . . ?
Au1 P1 C14 C17 -50.3(3) . . . . ?
C10 P1 C18 C23 63.2(3) . . . . ?
C14 P1 C18 C23 -61.7(3) . . . . ?
Au1 P1 C18 C23 179.5(2) . . . . ?
C10 P1 C18 C19 -114.1(3) . . . . ?
C14 P1 C18 C19 121.0(3) . . . . ?
Au1 P1 C18 C19 2.2(3) . . . . ?
C23 C18 C19 C20 -2.0(5) . . . . ?
P1 C18 C19 C20 175.3(3) . . . . ?
C23 C18 C19 C24 175.4(4) . . . . ?
P1 C18 C19 C24 -7.3(5) . . . . ?
C18 C19 C20 C21 2.0(6) . . . . ?
C24 C19 C20 C21 -175.7(3) . . . . ?
C19 C20 C21 C22 -0.5(6) . . . . ?
C20 C21 C22 C23 -0.8(5) . . . . ?
C21 C22 C23 C18 0.7(6) . . . . ?
C19 C18 C23 C22 0.7(5) . . . . ?
P1 C18 C23 C22 -176.7(3) . . . . ?
C20 C19 C24 C29 98.8(4) . . . . ?
C18 C19 C24 C29 -78.6(5) . . . . ?
C20 C19 C24 C25 -73.0(5) . . . . ?
C18 C19 C24 C25 109.5(4) . . . . ?
C29 C24 C25 C26 -1.5(6) . . . . ?
C19 C24 C25 C26 170.5(4) . . . . ?
C24 C25 C26 C27 0.0(7) . . . . ?
C25 C26 C27 C28 1.2(7) . . . . ?
C26 C27 C28 C29 -0.9(7) . . . . ?
C25 C24 C29 C28 1.7(6) . . . . ?
C19 C24 C29 C28 -170.2(4) . . . . ?
C27 C28 C29 C24 -0.6(6) . . . . ?
